data_7718776
loop_
_publ_author_name
'Kinoshita, Kana'
'Yang, Yiming'
'Nagano, Shiho'
'Horiuchi, Shinnosuke'
'Nakao, Yoshihide'
'Omoto, Kenichiro'
'Sakuda, Eri'
'Arikawa, Yasuhiro'
'Umakoshi, Keisuke'

_publ_section_title
;
 Heteropolynuclear PdAg<sub>4</sub> complexes with self-assembled
 <i>trans</i>-chelating {(Ar<sub>2</sub>pz)<sub>3</sub>Ag<sub>2</sub>}
 units.
;
_journal_issue 23
_journal_name_full 'Dalton transactions (Cambridge, England : 2003)'
_journal_page_first 9140
_journal_page_last 9144
_journal_paper_doi 10.1039/d5dt01078k
_journal_volume 54
_journal_year 2025
_chemical_formula_sum 'C98 H78 Ag4 N16 Pd'
_chemical_formula_weight 2017.64
_space_group_crystal_system orthorhombic
_space_group_IT_number 60
_space_group_name_Hall '-P 2n 2ab'
_space_group_name_H-M_alt 'P b c n'
_atom_sites_solution_hydrogens geom
_audit_creation_method SHELXL-2019/3
_audit_update_record
;
2025-03-15 deposited with the CCDC.	2025-05-19 downloaded from the CCDC.
;
_cell_angle_alpha 90
_cell_angle_beta 90
_cell_angle_gamma 90
_cell_formula_units_Z 4
_cell_length_a 23.946(3)
_cell_length_b 19.482(3)
_cell_length_c 18.327(2)
_cell_measurement_reflns_used 23219
_cell_measurement_temperature 93(2)
_cell_measurement_theta_max 27.49
_cell_measurement_theta_min 1.70
_cell_volume 8549.8(19)
_computing_cell_refinement 'CrystalClear-SM Expert 2.1 b46 (Rigaku. 2016)'
_computing_data_collection 'CrystalClear-SM Expert 2.1 b46 (Rigaku. 2016)'
_computing_data_reduction 'CrystalClear-SM Expert 2.1 b46 (Rigaku. 2016)'
_computing_molecular_graphics 'shelXle (Huebschle, 2014)'
_computing_publication_material 'enCIFer 1.7.3, CCDC, 2008'
_computing_structure_refinement 'SHELXL-2018/3 (Sheldrick, 2018)'
_computing_structure_solution 'SHELXT 2018/2 (Sheldrick, 2018)'
_diffrn_ambient_temperature 93(2)
_diffrn_detector_area_resol_mean 29.257
_diffrn_measured_fraction_theta_full 0.998
_diffrn_measured_fraction_theta_max 0.997
_diffrn_measurement_device_type 'Rigaku Saturn70'
_diffrn_measurement_method \w
_diffrn_radiation_type MoK\a
_diffrn_radiation_wavelength 0.71075
_diffrn_reflns_av_R_equivalents 0.0568
_diffrn_reflns_av_unetI/netI 0.0356
_diffrn_reflns_Laue_measured_fraction_full 0.998
_diffrn_reflns_Laue_measured_fraction_max 0.997
_diffrn_reflns_limit_h_max 30
_diffrn_reflns_limit_h_min -31
_diffrn_reflns_limit_k_max 25
_diffrn_reflns_limit_k_min -25
_diffrn_reflns_limit_l_max 19
_diffrn_reflns_limit_l_min -23
_diffrn_reflns_number 67668
_diffrn_reflns_point_group_measured_fraction_full 0.998
_diffrn_reflns_point_group_measured_fraction_max 0.997
_diffrn_reflns_theta_full 25.242
_diffrn_reflns_theta_max 27.463
_diffrn_reflns_theta_min 2.091
_exptl_absorpt_coefficient_mu 1.164
_exptl_absorpt_correction_T_max 0.977
_exptl_absorpt_correction_T_min 0.802
_exptl_absorpt_correction_type multi-scan
_exptl_absorpt_process_details 'REQAB (Rigaku, 1998)'
_exptl_crystal_colour colorless
_exptl_crystal_density_diffrn 1.567
_exptl_crystal_description prism
_exptl_crystal_F_000 4048
_exptl_crystal_recrystallization_method 'Re-crystallisation from solvent'
_exptl_crystal_size_max 0.150
_exptl_crystal_size_mid 0.040
_exptl_crystal_size_min 0.020
_refine_diff_density_max 0.942
_refine_diff_density_min -1.851
_refine_diff_density_rms 0.182
_refine_ls_extinction_method none
_refine_ls_goodness_of_fit_ref 1.190
_refine_ls_hydrogen_treatment constr
_refine_ls_matrix_type full
_refine_ls_number_parameters 539
_refine_ls_number_reflns 9759
_refine_ls_number_restraints 0
_refine_ls_restrained_S_all 1.190
_refine_ls_R_factor_all 0.0561
_refine_ls_R_factor_gt 0.0487
_refine_ls_shift/su_max 0.001
_refine_ls_shift/su_mean 0.000
_refine_ls_structure_factor_coef Fsqd
_refine_ls_weighting_details 'w=1/[\s^2^(Fo^2^)+(0.0505P)^2^+10.2060P] where P=(Fo^2^+2Fc^2^)/3'
_refine_ls_weighting_scheme calc
_refine_ls_wR_factor_gt 0.1078
_refine_ls_wR_factor_ref 0.1123
_reflns_Friedel_coverage 0.000
_reflns_number_gt 8699
_reflns_number_total 9759
_reflns_threshold_expression 'I > 2\s(I)'
_cod_data_source_file d5dt01078k2.cif
_cod_data_source_block shelxl_trans
_cod_depositor_comments 'Adding full bibliography for 7718776--7718777.cif.'
_cod_original_cell_volume 8550.1(19)
_cod_database_code 7718776
_shelx_shelxl_version_number 2019/3
_shelx_space_group_comment
;
The symmetry employed for this shelxl refinement is uniquely defined
by the following loop, which should always be used as a source of
symmetry information in preference to the above space-group names.
They are only intended as comments.
;
_shelx_estimated_absorpt_t_min 0.845
_shelx_estimated_absorpt_t_max 0.977

loop_
_space_group_symop_operation_xyz
'x, y, z'
'-x+1/2, -y+1/2, z+1/2'
'-x, y, -z+1/2'
'x+1/2, -y+1/2, -z'
'-x, -y, -z'
'x-1/2, y-1/2, -z-1/2'
'x, -y, z-1/2'
'-x-1/2, y-1/2, z'

loop_
_atom_site_label
_atom_site_type_symbol
_atom_site_fract_x
_atom_site_fract_y
_atom_site_fract_z
_atom_site_U_iso_or_equiv
_atom_site_adp_type
_atom_site_occupancy
_atom_site_site_symmetry_order
_atom_site_calc_flag
_atom_site_refinement_flags_posn
_atom_site_refinement_flags_adp
_atom_site_refinement_flags_occupancy
_atom_site_disorder_assembly
_atom_site_disorder_group
Pd1 Pd 0.500000 0.41338(2) 0.750000 0.01261(9) Uani 1 2 d S T P . .
Ag1 Ag 0.37565(2) 0.34039(2) 0.71514(2) 0.01653(8) Uani 1 1 d . . . . .
Ag2 Ag 0.38079(2) 0.49443(2) 0.79959(2) 0.01478(8) Uani 1 1 d . . . . .
N11 N 0.49440(12) 0.33707(14) 0.67453(16) 0.0142(6) Uani 1 1 d . . . . .
N12 N 0.45091(12) 0.29255(14) 0.68464(16) 0.0150(6) Uani 1 1 d . . . . .
C13 C 0.46169(15) 0.23521(18) 0.64570(19) 0.0165(7) Uani 1 1 d . . . . .
C14 C 0.51270(15) 0.24199(18) 0.61024(19) 0.0177(7) Uani 1 1 d . . . . .
H14 H 0.530401 0.209379 0.579405 0.021 Uiso 1 1 calc R U . . .
C15 C 0.53237(15) 0.30692(17) 0.62958(18) 0.0156(7) Uani 1 1 d . . . . .
C131 C 0.42425(15) 0.17503(18) 0.64776(19) 0.0172(7) Uani 1 1 d . . . . .
C132 C 0.41959(17) 0.13133(19) 0.5881(2) 0.0236(8) Uani 1 1 d . . . . .
H132 H 0.439240 0.141685 0.544416 0.028 Uiso 1 1 calc R U . . .
C133 C 0.38652(19) 0.0726(2) 0.5914(3) 0.0319(10) Uani 1 1 d . . . . .
H133 H 0.383167 0.043698 0.549852 0.038 Uiso 1 1 calc R U . . .
C134 C 0.35863(18) 0.0564(2) 0.6550(3) 0.0338(10) Uani 1 1 d . . . . .
H134 H 0.336297 0.016132 0.657493 0.041 Uiso 1 1 calc R U . . .
C135 C 0.36334(19) 0.0988(2) 0.7148(3) 0.0351(10) Uani 1 1 d . . . . .
H135 H 0.344354 0.087484 0.758730 0.042 Uiso 1 1 calc R U . . .
C136 C 0.39569(18) 0.1583(2) 0.7116(2) 0.0265(9) Uani 1 1 d . . . . .
H136 H 0.398268 0.187462 0.753045 0.032 Uiso 1 1 calc R U . . .
C151 C 0.58523(15) 0.33897(17) 0.60668(18) 0.0158(7) Uani 1 1 d . . . . .
C152 C 0.63510(15) 0.30209(18) 0.61249(19) 0.0178(7) Uani 1 1 d . . . . .
H152 H 0.634795 0.257469 0.633387 0.021 Uiso 1 1 calc R U . . .
C153 C 0.68531(16) 0.3301(2) 0.5879(2) 0.0207(8) Uani 1 1 d . . . . .
H153 H 0.719023 0.304758 0.592471 0.025 Uiso 1 1 calc R U . . .
C154 C 0.68595(16) 0.39498(19) 0.55693(19) 0.0208(8) Uani 1 1 d . . . . .
H154 H 0.720132 0.414101 0.540223 0.025 Uiso 1 1 calc R U . . .
C155 C 0.63670(16) 0.43207(19) 0.55025(19) 0.0187(7) Uani 1 1 d . . . . .
H155 H 0.637350 0.476594 0.529122 0.022 Uiso 1 1 calc R U . . .
C156 C 0.58622(16) 0.40430(18) 0.57443(18) 0.0173(7) Uani 1 1 d . . . . .
H156 H 0.552568 0.429615 0.569050 0.021 Uiso 1 1 calc R U . . .
N21 N 0.50319(12) 0.48977(14) 0.82537(16) 0.0143(6) Uani 1 1 d . . . . .
N22 N 0.46004(12) 0.53575(14) 0.82099(15) 0.0139(6) Uani 1 1 d . . . . .
C23 C 0.47477(15) 0.59311(17) 0.85742(18) 0.0150(7) Uani 1 1 d . . . . .
C24 C 0.52857(16) 0.58463(18) 0.88557(19) 0.0175(7) Uani 1 1 d . . . . .
H24 H 0.549475 0.616663 0.913528 0.021 Uiso 1 1 calc R U . . .
C25 C 0.54493(15) 0.51931(17) 0.86392(18) 0.0155(7) Uani 1 1 d . . . . .
C231 C 0.43800(15) 0.65332(17) 0.86047(19) 0.0166(7) Uani 1 1 d . . . . .
C232 C 0.40771(17) 0.6731(2) 0.7992(2) 0.0228(8) Uani 1 1 d . . . . .
H232 H 0.410191 0.646890 0.755620 0.027 Uiso 1 1 calc R U . . .
C233 C 0.37379(16) 0.7312(2) 0.8012(2) 0.0250(8) Uani 1 1 d . . . . .
H233 H 0.353643 0.744509 0.758895 0.030 Uiso 1 1 calc R U . . .
C234 C 0.36925(17) 0.7693(2) 0.8641(2) 0.0277(9) Uani 1 1 d . . . . .
H234 H 0.345712 0.808580 0.865369 0.033 Uiso 1 1 calc R U . . .
C235 C 0.39911(18) 0.7503(2) 0.9256(2) 0.0280(9) Uani 1 1 d . . . . .
H235 H 0.396042 0.776689 0.968987 0.034 Uiso 1 1 calc R U . . .
C236 C 0.43369(17) 0.69268(19) 0.9241(2) 0.0231(8) Uani 1 1 d . . . . .
H236 H 0.454310 0.680142 0.966361 0.028 Uiso 1 1 calc R U . . .
C251 C 0.59917(15) 0.48662(18) 0.88254(18) 0.0160(7) Uani 1 1 d . . . . .
C252 C 0.60182(16) 0.42420(18) 0.92040(19) 0.0192(7) Uani 1 1 d . . . . .
H252 H 0.568659 0.398782 0.929292 0.023 Uiso 1 1 calc R U . . .
C253 C 0.65310(17) 0.39937(19) 0.9450(2) 0.0222(8) Uani 1 1 d . . . . .
H253 H 0.654870 0.357014 0.970606 0.027 Uiso 1 1 calc R U . . .
C254 C 0.70164(16) 0.4367(2) 0.9321(2) 0.0229(8) Uani 1 1 d . . . . .
H254 H 0.736474 0.420016 0.949513 0.028 Uiso 1 1 calc R U . . .
C255 C 0.69937(15) 0.4980(2) 0.8940(2) 0.0197(8) Uani 1 1 d . . . . .
H255 H 0.732679 0.522855 0.884383 0.024 Uiso 1 1 calc R U . . .
C256 C 0.64836(15) 0.52295(19) 0.86974(19) 0.0170(7) Uani 1 1 d . . . . .
H256 H 0.646946 0.565321 0.844147 0.020 Uiso 1 1 calc R U . . .
N31 N 0.30070(12) 0.39057(15) 0.74174(15) 0.0149(6) Uani 1 1 d . . . . .
N32 N 0.30242(12) 0.44963(15) 0.78186(15) 0.0149(6) Uani 1 1 d . . . . .
C33 C 0.24967(15) 0.46736(18) 0.79862(18) 0.0164(7) Uani 1 1 d . . . . .
C34 C 0.21305(15) 0.41993(18) 0.7676(2) 0.0181(7) Uani 1 1 d . . . . .
H34 H 0.173434 0.419801 0.770338 0.022 Uiso 1 1 calc R U . . .
C35 C 0.24712(15) 0.37284(18) 0.73186(19) 0.0167(7) Uani 1 1 d . . . . .
C331 C 0.23615(15) 0.52727(18) 0.84454(19) 0.0168(7) Uani 1 1 d . . . . .
C332 C 0.26643(16) 0.58844(19) 0.8412(2) 0.0215(8) Uani 1 1 d . . . . .
H332 H 0.297658 0.591869 0.809482 0.026 Uiso 1 1 calc R U . . .
C333 C 0.25135(17) 0.6442(2) 0.8839(2) 0.0247(8) Uani 1 1 d . . . . .
H333 H 0.272512 0.685412 0.881462 0.030 Uiso 1 1 calc R U . . .
C334 C 0.20565(18) 0.6403(2) 0.9299(2) 0.0257(8) Uani 1 1 d . . . . .
H334 H 0.195239 0.678780 0.958586 0.031 Uiso 1 1 calc R U . . .
C335 C 0.17524(17) 0.5802(2) 0.9339(2) 0.0249(8) Uani 1 1 d . . . . .
H335 H 0.143934 0.577339 0.965614 0.030 Uiso 1 1 calc R U . . .
C336 C 0.19037(16) 0.52396(19) 0.8917(2) 0.0213(8) Uani 1 1 d . . . . .
H336 H 0.169335 0.482736 0.894983 0.026 Uiso 1 1 calc R U . . .
C351 C 0.23060(16) 0.31271(19) 0.6883(2) 0.0200(8) Uani 1 1 d . . . . .
C352 C 0.25829(18) 0.2498(2) 0.6940(2) 0.0267(9) Uani 1 1 d . . . . .
H352 H 0.289125 0.245464 0.726256 0.032 Uiso 1 1 calc R U . . .
C353 C 0.24142(19) 0.1936(2) 0.6532(2) 0.0340(10) Uani 1 1 d . . . . .
H353 H 0.260436 0.151000 0.657729 0.041 Uiso 1 1 calc R U . . .
C354 C 0.1969(2) 0.1999(2) 0.6060(2) 0.0332(10) Uani 1 1 d . . . . .
H354 H 0.185284 0.161420 0.577924 0.040 Uiso 1 1 calc R U . . .
C355 C 0.16899(19) 0.2614(2) 0.5992(2) 0.0291(9) Uani 1 1 d . . . . .
H355 H 0.138412 0.265369 0.566430 0.035 Uiso 1 1 calc R U . . .
C356 C 0.18572(17) 0.3178(2) 0.6404(2) 0.0235(8) Uani 1 1 d . . . . .
H356 H 0.166300 0.360061 0.635848 0.028 Uiso 1 1 calc R U . . .
N1S N 0.57036(18) -0.0719(2) 0.7089(3) 0.0543(12) Uani 1 1 d . . . . .
C1S C 0.55178(19) -0.0249(3) 0.6807(3) 0.0439(12) Uani 1 1 d . . . . .
C2S C 0.5273(3) 0.0353(3) 0.6459(4) 0.0667(18) Uani 1 1 d . . . . .
H2SA H 0.531802 0.031838 0.592886 0.100 Uiso 1 1 calc R U . . .
H2SB H 0.546157 0.076759 0.663545 0.100 Uiso 1 1 calc R U . . .
H2SC H 0.487466 0.037828 0.657914 0.100 Uiso 1 1 calc R U . . .
N2S N 0.4554(2) -0.1140(3) 0.5408(2) 0.0543(12) Uani 1 1 d . . . . .
C3S C 0.4623(2) -0.1470(3) 0.5920(3) 0.0385(11) Uani 1 1 d . . . . .
C4S C 0.4709(2) -0.1882(3) 0.6573(3) 0.0404(11) Uani 1 1 d . . . . .
H4SA H 0.455647 -0.234344 0.649555 0.061 Uiso 1 1 calc R U . . .
H4SB H 0.451911 -0.166623 0.698735 0.061 Uiso 1 1 calc R U . . .
H4SC H 0.510981 -0.191542 0.667649 0.061 Uiso 1 1 calc R U . . .

loop_
_atom_site_aniso_label
_atom_site_aniso_U_11
_atom_site_aniso_U_22
_atom_site_aniso_U_33
_atom_site_aniso_U_23
_atom_site_aniso_U_13
_atom_site_aniso_U_12
Pd1 0.01339(18) 0.00950(17) 0.01494(19) 0.000 0.00038(13) 0.000
Ag1 0.01486(14) 0.01450(14) 0.02024(15) -0.00159(10) 0.00294(10) -0.00017(9)
Ag2 0.01302(14) 0.01438(13) 0.01695(15) -0.00064(10) -0.00084(9) -0.00034(9)
N11 0.0121(13) 0.0130(13) 0.0173(15) 0.0014(11) 0.0014(11) 0.0006(11)
N12 0.0124(14) 0.0131(14) 0.0196(15) -0.0009(11) 0.0035(11) -0.0005(11)
C13 0.0192(18) 0.0139(16) 0.0163(17) -0.0018(13) 0.0007(13) 0.0019(13)
C14 0.0203(18) 0.0150(16) 0.0178(18) -0.0007(13) 0.0029(14) 0.0009(14)
C15 0.0196(17) 0.0142(16) 0.0129(16) 0.0002(13) -0.0015(13) 0.0008(13)
C131 0.0164(17) 0.0137(16) 0.0215(18) 0.0007(14) 0.0000(14) -0.0003(13)
C132 0.027(2) 0.0172(18) 0.027(2) -0.0004(15) -0.0045(16) -0.0003(15)
C133 0.033(2) 0.0177(19) 0.045(3) -0.0039(18) -0.012(2) -0.0066(17)
C134 0.026(2) 0.0169(19) 0.058(3) 0.0066(19) -0.004(2) -0.0050(16)
C135 0.031(2) 0.029(2) 0.046(3) 0.009(2) 0.011(2) -0.0050(19)
C136 0.029(2) 0.022(2) 0.028(2) 0.0014(16) 0.0072(17) -0.0039(16)
C151 0.0208(18) 0.0136(16) 0.0130(17) -0.0021(13) 0.0039(13) -0.0010(13)
C152 0.0203(18) 0.0154(17) 0.0176(18) -0.0009(14) 0.0008(14) -0.0002(14)
C153 0.0176(18) 0.0265(19) 0.0181(18) -0.0032(15) 0.0024(14) 0.0003(15)
C154 0.0214(19) 0.0235(19) 0.0175(19) -0.0031(14) 0.0051(14) -0.0057(15)
C155 0.0269(19) 0.0158(17) 0.0133(17) -0.0007(13) 0.0020(14) -0.0063(14)
C156 0.0220(18) 0.0167(17) 0.0133(17) -0.0020(13) -0.0008(14) 0.0000(14)
N21 0.0156(14) 0.0115(13) 0.0159(15) -0.0008(11) -0.0005(11) -0.0004(11)
N22 0.0124(14) 0.0115(13) 0.0178(15) -0.0010(11) -0.0006(11) 0.0005(11)
C23 0.0194(18) 0.0138(16) 0.0118(16) -0.0013(13) -0.0027(13) 0.0004(13)
C24 0.0226(19) 0.0167(17) 0.0133(17) -0.0006(13) -0.0048(14) 0.0022(14)
C25 0.0185(17) 0.0156(16) 0.0125(17) 0.0016(13) -0.0019(13) -0.0003(13)
C231 0.0162(17) 0.0142(16) 0.0194(18) -0.0002(13) 0.0009(14) 0.0002(13)
C232 0.027(2) 0.0208(19) 0.0206(19) -0.0014(15) -0.0047(15) 0.0012(16)
C233 0.023(2) 0.0208(19) 0.032(2) 0.0061(16) -0.0053(16) 0.0043(15)
C234 0.023(2) 0.0170(18) 0.043(3) 0.0026(17) 0.0060(18) 0.0060(15)
C235 0.032(2) 0.0203(19) 0.031(2) -0.0077(16) 0.0058(18) 0.0040(17)
C236 0.029(2) 0.0171(18) 0.024(2) -0.0010(15) -0.0016(16) -0.0007(15)
C251 0.0201(18) 0.0176(17) 0.0103(16) -0.0010(13) -0.0008(13) 0.0034(14)
C252 0.0205(18) 0.0201(18) 0.0170(18) 0.0000(14) -0.0028(14) -0.0008(14)
C253 0.029(2) 0.0183(18) 0.0196(19) 0.0000(14) -0.0064(15) 0.0059(15)
C254 0.0197(19) 0.031(2) 0.0180(18) -0.0092(16) -0.0033(14) 0.0082(16)
C255 0.0114(17) 0.028(2) 0.0194(19) -0.0056(15) -0.0016(14) 0.0000(14)
C256 0.0160(17) 0.0208(17) 0.0143(17) -0.0025(14) 0.0006(13) -0.0015(14)
N31 0.0158(14) 0.0131(13) 0.0158(15) -0.0012(11) 0.0035(11) 0.0009(11)
N32 0.0163(15) 0.0161(14) 0.0122(14) -0.0008(11) 0.0023(11) 0.0004(11)
C33 0.0151(17) 0.0185(17) 0.0155(17) 0.0024(13) 0.0002(13) 0.0004(13)
C34 0.0125(16) 0.0202(18) 0.0216(18) 0.0014(14) 0.0004(14) -0.0006(13)
C35 0.0189(17) 0.0153(16) 0.0158(17) 0.0005(14) 0.0016(14) -0.0024(13)
C331 0.0168(17) 0.0179(17) 0.0156(17) -0.0011(13) -0.0031(13) 0.0024(13)
C332 0.0193(18) 0.0216(18) 0.0236(19) -0.0033(15) 0.0012(15) 0.0021(14)
C333 0.027(2) 0.0178(18) 0.029(2) -0.0045(15) -0.0007(16) 0.0020(15)
C334 0.035(2) 0.0214(19) 0.021(2) -0.0031(15) -0.0051(16) 0.0078(17)
C335 0.026(2) 0.030(2) 0.0183(19) 0.0009(16) 0.0030(15) 0.0079(16)
C336 0.0207(19) 0.0207(18) 0.0226(19) 0.0006(15) 0.0013(15) 0.0008(15)
C351 0.0213(18) 0.0199(18) 0.0187(18) -0.0010(14) 0.0088(14) -0.0070(14)
C352 0.027(2) 0.021(2) 0.031(2) -0.0042(16) 0.0038(17) -0.0024(16)
C353 0.034(2) 0.027(2) 0.040(3) -0.0111(19) 0.007(2) -0.0042(18)
C354 0.051(3) 0.027(2) 0.021(2) -0.0080(17) 0.0081(19) -0.015(2)
C355 0.035(2) 0.033(2) 0.019(2) 0.0009(17) -0.0025(17) -0.0123(18)
C356 0.027(2) 0.0222(19) 0.0210(19) 0.0030(15) 0.0003(15) -0.0064(15)
N1S 0.025(2) 0.047(3) 0.091(4) 0.011(2) -0.007(2) 0.0003(19)
C1S 0.020(2) 0.041(3) 0.071(4) 0.005(3) -0.002(2) 0.001(2)
C2S 0.050(4) 0.058(4) 0.093(5) 0.027(3) -0.008(3) 0.015(3)
N2S 0.050(3) 0.069(3) 0.045(3) 0.009(2) -0.002(2) 0.004(2)
C3S 0.030(2) 0.051(3) 0.035(3) -0.007(2) 0.0026(19) 0.001(2)
C4S 0.034(3) 0.045(3) 0.042(3) -0.002(2) 0.001(2) 0.001(2)

loop_
_atom_type_symbol
_atom_type_description
_atom_type_scat_dispersion_real
_atom_type_scat_dispersion_imag
_atom_type_scat_source
C C 0.0033 0.0016 'International Tables Vol C Tables 4.2.6.8 and 6.1.1.4'
H H 0.0000 0.0000 'International Tables Vol C Tables 4.2.6.8 and 6.1.1.4'
Ag Ag -0.8971 1.1015 'International Tables Vol C Tables 4.2.6.8 and 6.1.1.4'
N N 0.0061 0.0033 'International Tables Vol C Tables 4.2.6.8 and 6.1.1.4'
Pd Pd -0.9988 1.0072 'International Tables Vol C Tables 4.2.6.8 and 6.1.1.4'

loop_
_geom_angle_atom_site_label_1
_geom_angle_atom_site_label_2
_geom_angle_atom_site_label_3
_geom_angle
_geom_angle_site_symmetry_1
_geom_angle_site_symmetry_3
_geom_angle_publ_flag
N21 Pd1 N21 85.82(16) 3_656 . ?
N21 Pd1 N11 94.05(12) 3_656 . ?
N21 Pd1 N11 178.38(12) . . ?
N21 Pd1 N11 178.38(12) 3_656 3_656 ?
N21 Pd1 N11 94.04(12) . 3_656 ?
N11 Pd1 N11 86.13(16) . 3_656 ?
N31 Ag1 N12 177.68(11) . . ?
N31 Ag1 Ag2 60.76(8) . . ?
N12 Ag1 Ag2 118.93(8) . . ?
N32 Ag2 N22 177.33(11) . . ?
N32 Ag2 Ag1 61.72(8) . . ?
N22 Ag2 Ag1 117.34(8) . . ?
C15 N11 N12 108.5(3) . . ?
C15 N11 Pd1 133.1(2) . . ?
N12 N11 Pd1 114.9(2) . . ?
C13 N12 N11 107.9(3) . . ?
C13 N12 Ag1 132.1(2) . . ?
N11 N12 Ag1 114.0(2) . . ?
N12 C13 C14 109.7(3) . . ?
N12 C13 C131 121.8(3) . . ?
C14 C13 C131 128.4(3) . . ?
C13 C14 C15 105.3(3) . . ?
N11 C15 C14 108.6(3) . . ?
N11 C15 C151 124.3(3) . . ?
C14 C15 C151 127.0(3) . . ?
C132 C131 C136 118.5(3) . . ?
C132 C131 C13 121.0(3) . . ?
C136 C131 C13 120.3(3) . . ?
C131 C132 C133 121.0(4) . . ?
C134 C133 C132 120.0(4) . . ?
C135 C134 C133 119.7(4) . . ?
C134 C135 C136 120.7(4) . . ?
C131 C136 C135 120.1(4) . . ?
C152 C151 C156 118.9(3) . . ?
C152 C151 C15 119.7(3) . . ?
C156 C151 C15 121.3(3) . . ?
C153 C152 C151 120.7(3) . . ?
C154 C153 C152 119.9(4) . . ?
C153 C154 C155 120.1(3) . . ?
C154 C155 C156 120.4(3) . . ?
C155 C156 C151 120.0(3) . . ?
C25 N21 N22 108.0(3) . . ?
C25 N21 Pd1 134.0(2) . . ?
N22 N21 Pd1 114.2(2) . . ?
C23 N22 N21 108.4(3) . . ?
C23 N22 Ag2 130.3(2) . . ?
N21 N22 Ag2 116.2(2) . . ?
N22 C23 C24 109.0(3) . . ?
N22 C23 C231 121.6(3) . . ?
C24 C23 C231 129.3(3) . . ?
C25 C24 C23 105.2(3) . . ?
N21 C25 C24 109.3(3) . . ?
N21 C25 C251 125.7(3) . . ?
C24 C25 C251 125.0(3) . . ?
C232 C231 C236 118.8(3) . . ?
C232 C231 C23 120.2(3) . . ?
C236 C231 C23 120.9(3) . . ?
C231 C232 C233 120.5(4) . . ?
C234 C233 C232 120.5(4) . . ?
C233 C234 C235 119.7(4) . . ?
C234 C235 C236 120.4(4) . . ?
C235 C236 C231 120.0(4) . . ?
C256 C251 C252 119.0(3) . . ?
C256 C251 C25 118.8(3) . . ?
C252 C251 C25 121.7(3) . . ?
C253 C252 C251 120.1(4) . . ?
C254 C253 C252 120.0(4) . . ?
C255 C254 C253 120.2(3) . . ?
C254 C255 C256 119.9(3) . . ?
C255 C256 C251 120.8(3) . . ?
C35 N31 N32 108.6(3) . . ?
C35 N31 Ag1 131.8(2) . . ?
N32 N31 Ag1 119.4(2) . . ?
C33 N32 N31 108.1(3) . . ?
C33 N32 Ag2 134.3(2) . . ?
N31 N32 Ag2 117.5(2) . . ?
N32 C33 C34 109.1(3) . . ?
N32 C33 C331 122.7(3) . . ?
C34 C33 C331 128.2(3) . . ?
C35 C34 C33 105.1(3) . . ?
N31 C35 C34 109.1(3) . . ?
N31 C35 C351 122.4(3) . . ?
C34 C35 C351 128.5(3) . . ?
C332 C331 C336 118.2(3) . . ?
C332 C331 C33 122.5(3) . . ?
C336 C331 C33 119.3(3) . . ?
C333 C332 C331 120.6(4) . . ?
C334 C333 C332 120.4(4) . . ?
C335 C334 C333 119.8(4) . . ?
C334 C335 C336 120.1(4) . . ?
C335 C336 C331 120.8(4) . . ?
C356 C351 C352 118.4(4) . . ?
C356 C351 C35 119.6(3) . . ?
C352 C351 C35 122.0(4) . . ?
C353 C352 C351 121.0(4) . . ?
C354 C353 C352 119.6(4) . . ?
C355 C354 C353 120.6(4) . . ?
C354 C355 C356 119.9(4) . . ?
C351 C356 C355 120.6(4) . . ?
N1S C1S C2S 178.8(7) . . ?
N2S C3S C4S 179.4(6) . . ?

loop_
_geom_bond_atom_site_label_1
_geom_bond_atom_site_label_2
_geom_bond_distance
_geom_bond_site_symmetry_2
_geom_bond_publ_flag
Pd1 N21 2.032(3) 3_656 ?
Pd1 N21 2.032(3) . ?
Pd1 N11 2.035(3) . ?
Pd1 N11 2.035(3) 3_656 ?
Ag1 N31 2.101(3) . ?
Ag1 N12 2.105(3) . ?
Ag1 Ag2 3.3790(5) . ?
Ag2 N32 2.095(3) . ?
Ag2 N22 2.098(3) . ?
N11 C15 1.360(4) . ?
N11 N12 1.368(4) . ?
N12 C13 1.350(4) . ?
C13 C14 1.390(5) . ?
C13 C131 1.476(5) . ?
C14 C15 1.396(5) . ?
C15 C151 1.473(5) . ?
C131 C132 1.391(5) . ?
C131 C136 1.394(5) . ?
C132 C133 1.393(5) . ?
C133 C134 1.380(7) . ?
C134 C135 1.379(7) . ?
C135 C136 1.395(6) . ?
C151 C152 1.398(5) . ?
C151 C156 1.403(5) . ?
C152 C153 1.395(5) . ?
C153 C154 1.386(5) . ?
C154 C155 1.389(5) . ?
C155 C156 1.397(5) . ?
N21 C25 1.352(4) . ?
N21 N22 1.370(4) . ?
N22 C23 1.349(4) . ?
C23 C24 1.398(5) . ?
C23 C231 1.468(5) . ?
C24 C25 1.389(5) . ?
C25 C251 1.486(5) . ?
C231 C232 1.392(5) . ?
C231 C236 1.400(5) . ?
C232 C233 1.393(5) . ?
C233 C234 1.376(6) . ?
C234 C235 1.385(6) . ?
C235 C236 1.396(5) . ?
C251 C256 1.394(5) . ?
C251 C252 1.402(5) . ?
C252 C253 1.395(5) . ?
C253 C254 1.391(6) . ?
C254 C255 1.385(6) . ?
C255 C256 1.388(5) . ?
N31 C35 1.341(5) . ?
N31 N32 1.366(4) . ?
N32 C33 1.345(5) . ?
C33 C34 1.395(5) . ?
C33 C331 1.475(5) . ?
C34 C35 1.392(5) . ?
C35 C351 1.472(5) . ?
C331 C332 1.396(5) . ?
C331 C336 1.398(5) . ?
C332 C333 1.386(5) . ?
C333 C334 1.384(6) . ?
C334 C335 1.380(6) . ?
C335 C336 1.389(5) . ?
C351 C356 1.390(5) . ?
C351 C352 1.398(5) . ?
C352 C353 1.386(6) . ?
C353 C354 1.379(6) . ?
C354 C355 1.378(6) . ?
C355 C356 1.392(5) . ?
N1S C1S 1.142(6) . ?
C1S C2S 1.458(7) . ?
N2S C3S 1.150(6) . ?
C3S C4S 1.456(7) . ?

loop_
_geom_torsion_atom_site_label_1
_geom_torsion_atom_site_label_2
_geom_torsion_atom_site_label_3
_geom_torsion_atom_site_label_4
_geom_torsion
_geom_torsion_site_symmetry_1
_geom_torsion_site_symmetry_2
_geom_torsion_site_symmetry_3
_geom_torsion_site_symmetry_4
_geom_torsion_publ_flag
C15 N11 N12 C13 -0.4(4) . . . . ?
Pd1 N11 N12 C13 -162.1(2) . . . . ?
C15 N11 N12 Ag1 -156.7(2) . . . . ?
Pd1 N11 N12 Ag1 41.6(3) . . . . ?
N11 N12 C13 C14 0.4(4) . . . . ?
Ag1 N12 C13 C14 150.7(3) . . . . ?
N11 N12 C13 C131 176.7(3) . . . . ?
Ag1 N12 C13 C131 -33.0(5) . . . . ?
N12 C13 C14 C15 -0.2(4) . . . . ?
C131 C13 C14 C15 -176.2(3) . . . . ?
N12 N11 C15 C14 0.3(4) . . . . ?
Pd1 N11 C15 C14 157.4(3) . . . . ?
N12 N11 C15 C151 -179.4(3) . . . . ?
Pd1 N11 C15 C151 -22.3(5) . . . . ?
C13 C14 C15 N11 -0.1(4) . . . . ?
C13 C14 C15 C151 179.6(3) . . . . ?
N12 C13 C131 C132 150.7(4) . . . . ?
C14 C13 C131 C132 -33.7(6) . . . . ?
N12 C13 C131 C136 -33.7(5) . . . . ?
C14 C13 C131 C136 141.9(4) . . . . ?
C136 C131 C132 C133 0.9(6) . . . . ?
C13 C131 C132 C133 176.6(4) . . . . ?
C131 C132 C133 C134 -1.2(6) . . . . ?
C132 C133 C134 C135 0.5(7) . . . . ?
C133 C134 C135 C136 0.5(7) . . . . ?
C132 C131 C136 C135 0.1(6) . . . . ?
C13 C131 C136 C135 -175.7(4) . . . . ?
C134 C135 C136 C131 -0.7(7) . . . . ?
N11 C15 C151 C152 130.7(4) . . . . ?
C14 C15 C151 C152 -48.9(5) . . . . ?
N11 C15 C151 C156 -53.7(5) . . . . ?
C14 C15 C151 C156 126.7(4) . . . . ?
C156 C151 C152 C153 1.2(5) . . . . ?
C15 C151 C152 C153 176.9(3) . . . . ?
C151 C152 C153 C154 -0.5(5) . . . . ?
C152 C153 C154 C155 0.0(5) . . . . ?
C153 C154 C155 C156 -0.2(5) . . . . ?
C154 C155 C156 C151 1.0(5) . . . . ?
C152 C151 C156 C155 -1.4(5) . . . . ?
C15 C151 C156 C155 -177.1(3) . . . . ?
C25 N21 N22 C23 -0.7(4) . . . . ?
Pd1 N21 N22 C23 -162.2(2) . . . . ?
C25 N21 N22 Ag2 -158.3(2) . . . . ?
Pd1 N21 N22 Ag2 40.3(3) . . . . ?
N21 N22 C23 C24 0.4(4) . . . . ?
Ag2 N22 C23 C24 153.7(3) . . . . ?
N21 N22 C23 C231 177.7(3) . . . . ?
Ag2 N22 C23 C231 -29.0(5) . . . . ?
N22 C23 C24 C25 0.0(4) . . . . ?
C231 C23 C24 C25 -177.0(4) . . . . ?
N22 N21 C25 C24 0.8(4) . . . . ?
Pd1 N21 C25 C24 157.0(3) . . . . ?
N22 N21 C25 C251 178.9(3) . . . . ?
Pd1 N21 C25 C251 -24.9(5) . . . . ?
C23 C24 C25 N21 -0.5(4) . . . . ?
C23 C24 C25 C251 -178.7(3) . . . . ?
N22 C23 C231 C232 -39.2(5) . . . . ?
C24 C23 C231 C232 137.4(4) . . . . ?
N22 C23 C231 C236 142.3(4) . . . . ?
C24 C23 C231 C236 -41.1(6) . . . . ?
C236 C231 C232 C233 0.1(6) . . . . ?
C23 C231 C232 C233 -178.5(4) . . . . ?
C231 C232 C233 C234 -0.7(6) . . . . ?
C232 C233 C234 C235 0.7(6) . . . . ?
C233 C234 C235 C236 -0.1(6) . . . . ?
C234 C235 C236 C231 -0.5(6) . . . . ?
C232 C231 C236 C235 0.5(6) . . . . ?
C23 C231 C236 C235 179.1(4) . . . . ?
N21 C25 C251 C256 131.5(4) . . . . ?
C24 C25 C251 C256 -50.6(5) . . . . ?
N21 C25 C251 C252 -56.3(5) . . . . ?
C24 C25 C251 C252 121.6(4) . . . . ?
C256 C251 C252 C253 0.3(5) . . . . ?
C25 C251 C252 C253 -171.9(3) . . . . ?
C251 C252 C253 C254 0.1(5) . . . . ?
C252 C253 C254 C255 -0.9(5) . . . . ?
C253 C254 C255 C256 1.2(5) . . . . ?
C254 C255 C256 C251 -0.8(5) . . . . ?
C252 C251 C256 C255 0.0(5) . . . . ?
C25 C251 C256 C255 172.5(3) . . . . ?
C35 N31 N32 C33 1.8(4) . . . . ?
Ag1 N31 N32 C33 -173.1(2) . . . . ?
C35 N31 N32 Ag2 -175.5(2) . . . . ?
Ag1 N31 N32 Ag2 9.7(3) . . . . ?
N31 N32 C33 C34 -1.3(4) . . . . ?
Ag2 N32 C33 C34 175.3(2) . . . . ?
N31 N32 C33 C331 177.3(3) . . . . ?
Ag2 N32 C33 C331 -6.2(5) . . . . ?
N32 C33 C34 C35 0.3(4) . . . . ?
C331 C33 C34 C35 -178.1(3) . . . . ?
N32 N31 C35 C34 -1.6(4) . . . . ?
Ag1 N31 C35 C34 172.4(2) . . . . ?
N32 N31 C35 C351 177.6(3) . . . . ?
Ag1 N31 C35 C351 -8.4(5) . . . . ?
C33 C34 C35 N31 0.8(4) . . . . ?
C33 C34 C35 C351 -178.3(3) . . . . ?
N32 C33 C331 C332 36.9(5) . . . . ?
C34 C33 C331 C332 -144.9(4) . . . . ?
N32 C33 C331 C336 -145.1(4) . . . . ?
C34 C33 C331 C336 33.1(5) . . . . ?
C336 C331 C332 C333 0.1(5) . . . . ?
C33 C331 C332 C333 178.1(3) . . . . ?
C331 C332 C333 C334 -0.6(6) . . . . ?
C332 C333 C334 C335 0.7(6) . . . . ?
C333 C334 C335 C336 -0.2(6) . . . . ?
C334 C335 C336 C331 -0.3(6) . . . . ?
C332 C331 C336 C335 0.3(5) . . . . ?
C33 C331 C336 C335 -177.8(3) . . . . ?
N31 C35 C351 C356 -137.6(4) . . . . ?
C34 C35 C351 C356 41.4(5) . . . . ?
N31 C35 C351 C352 43.2(5) . . . . ?
C34 C35 C351 C352 -137.7(4) . . . . ?
C356 C351 C352 C353 -0.2(6) . . . . ?
C35 C351 C352 C353 179.0(4) . . . . ?
C351 C352 C353 C354 0.4(6) . . . . ?
C352 C353 C354 C355 -0.1(6) . . . . ?
C353 C354 C355 C356 -0.2(6) . . . . ?
C352 C351 C356 C355 -0.1(6) . . . . ?
C35 C351 C356 C355 -179.4(3) . . . . ?
C354 C355 C356 C351 0.4(6) . . . . ?
